data_4313766
loop_
_publ_author_name
'Daniel L. Reger'
'Radu F. Semeniuc'
'Ioan Silaghi-Dumitrescu'
'Mark D. Smith'

_publ_contact_author_address
;
Department of Chemistry and Biochemistry
University of South Carolina
Columbia, South Carolina 29208
USA
;
_publ_contact_author_email reger@mail.chem.sc.edu
_publ_contact_author_fax '1 803 777 9521'
_publ_contact_author_name 'Professor Daniel L. Reger'
_publ_contact_author_phone '1 803 777 2587'
_publ_section_title
;
 Influences of Changes in Multitopic Tris(pyrazolyl)methane Ligand
 Topology on Silver(I) Supramolecular Structures
;
_journal_name_full 'Inorganic Chemistry'
_journal_page_first 3751
_journal_page_last 3764
_journal_paper_doi 10.1021/ic034039r
_journal_volume 42
_journal_year 2003
_chemical_formula_sum 'C31 H33 Ag2 B2 F8 N13 O4'
_chemical_formula_weight 1041.06
_chemical_name_systematic
; 
 ? 
;
_space_group_IT_number 13
_symmetry_cell_setting monoclinic
_symmetry_space_group_name_Hall '-P 2yc'
_symmetry_space_group_name_H-M 'P 1 2/c 1'
_atom_sites_solution_hydrogens geom
_atom_sites_solution_primary direct
_atom_sites_solution_secondary difmap
_audit_creation_method SHELXL-97
_cell_angle_alpha 90.00
_cell_angle_beta 95.519(2)
_cell_angle_gamma 90.00
_cell_formula_units_Z 4
_cell_length_a 10.9226(7)
_cell_length_b 13.1641(8)
_cell_length_c 27.1563(18)
_cell_measurement_reflns_used 3139
_cell_measurement_temperature 190(2)
_cell_measurement_theta_max 21.887
_cell_measurement_theta_min 2.160
_cell_volume 3886.6(4)
_computing_structure_refinement 'SHELXL-97 (Sheldrick, 1997)'
_computing_structure_solution 'SHELXS-97 (Sheldrick, 1990)'
_diffrn_ambient_temperature 190(2)
_diffrn_measured_fraction_theta_full 0.997
_diffrn_measured_fraction_theta_max 0.997
_diffrn_radiation_monochromator graphite
_diffrn_radiation_source 'fine-focus sealed tube'
_diffrn_radiation_type MoK\a
_diffrn_radiation_wavelength 0.71073
_diffrn_reflns_av_R_equivalents 0.0993
_diffrn_reflns_av_sigmaI/netI 0.1451
_diffrn_reflns_limit_h_max 12
_diffrn_reflns_limit_h_min -12
_diffrn_reflns_limit_k_max 14
_diffrn_reflns_limit_k_min -13
_diffrn_reflns_limit_l_max 23
_diffrn_reflns_limit_l_min -30
_diffrn_reflns_number 18040
_diffrn_reflns_theta_full 23.30
_diffrn_reflns_theta_max 23.30
_diffrn_reflns_theta_min 1.51
_diffrn_standards_decay_% none
_exptl_absorpt_coefficient_mu 1.102
_exptl_absorpt_correction_type none
_exptl_crystal_colour colorless
_exptl_crystal_density_diffrn 1.779
_exptl_crystal_density_method 'not measured'
_exptl_crystal_description block
_exptl_crystal_F_000 2072
_exptl_crystal_size_max 0.10
_exptl_crystal_size_mid 0.08
_exptl_crystal_size_min 0.04
_refine_diff_density_max 0.496
_refine_diff_density_min -0.494
_refine_diff_density_rms 0.089
_refine_ls_extinction_method none
_refine_ls_goodness_of_fit_ref 1.013
_refine_ls_hydrogen_treatment mixed
_refine_ls_matrix_type full
_refine_ls_number_parameters 599
_refine_ls_number_reflns 5603
_refine_ls_number_restraints 6
_refine_ls_restrained_S_all 1.013
_refine_ls_R_factor_all 0.1054
_refine_ls_R_factor_gt 0.0527
_refine_ls_shift/su_max 0.002
_refine_ls_shift/su_mean 0.000
_refine_ls_structure_factor_coef Fsqd
_refine_ls_weighting_details
; calc 
 [0.00000+1.00000exp(2.80(sin\q/\l)^2^)]/ 
   [\s^2^(Fo^2^)+0.0000+0.0000*P+(0.0200P)^2^+0.0000sin\q/\l] 
 where P = 0.33333Fo^2^ + 0.66667Fc^2^ 
;
_refine_ls_weighting_scheme calc
_refine_ls_wR_factor_gt 0.0868
_refine_ls_wR_factor_ref 0.1067
_reflns_number_gt 3183
_reflns_number_total 5603
_reflns_threshold_expression >2sigma(I)
_cod_data_source_file ic034039rsi20030123_104234_3.cif
_cod_data_source_block cmpd3
_cod_database_code 4313766

loop_
_symmetry_equiv_pos_as_xyz
'x, y, z'
'-x, y, -z+1/2'
'-x, -y, -z'
'x, -y, z-1/2'

loop_
_atom_site_label
_atom_site_type_symbol
_atom_site_fract_x
_atom_site_fract_y
_atom_site_fract_z
_atom_site_U_iso_or_equiv
_atom_site_adp_type
_atom_site_occupancy
_atom_site_symmetry_multiplicity
_atom_site_calc_flag
_atom_site_refinement_flags
_atom_site_disorder_assembly
_atom_site_disorder_group
Ag1 Ag 0.5000 0.40002(8) 0.7500 0.0436(3) Uani 1 2 d S . .
Ag2 Ag 1.19115(6) -0.27451(5) 1.12194(3) 0.0462(2) Uani 1 1 d . . .
Ag3 Ag 1.0000 0.0000 1.0000 0.0395(3) Uani 1 2 d S . .
C1 C 0.5380(7) 0.4318(6) 0.8756(3) 0.032(2) Uani 1 1 d . . .
C2 C 1.1312(6) -0.0070(6) 1.1220(3) 0.027(2) Uani 1 1 d . . .
C11 C 0.5071(6) 0.2498(6) 0.8983(3) 0.030(2) Uani 1 1 d . . .
H11 H 0.5034 0.2576 0.9329 0.036 Uiso 1 1 calc R . .
C12 C 0.4902(7) 0.1624(7) 0.8722(4) 0.038(2) Uani 1 1 d . . .
H12 H 0.4743 0.0965 0.8843 0.046 Uiso 1 1 calc R . .
C13 C 0.5013(7) 0.1909(7) 0.8236(3) 0.034(2) Uani 1 1 d . . .
H13 H 0.4939 0.1445 0.7967 0.040 Uiso 1 1 calc R . .
C21 C 0.3388(8) 0.5240(7) 0.8837(4) 0.050(3) Uani 1 1 d . . .
H21 H 0.3459 0.5348 0.9184 0.060 Uiso 1 1 calc R . .
C22 C 0.2391(8) 0.5477(8) 0.8521(4) 0.062(3) Uani 1 1 d . . .
H22 H 0.1636 0.5767 0.8597 0.075 Uiso 1 1 calc R . .
C23 C 0.2727(8) 0.5198(7) 0.8066(4) 0.052(3) Uani 1 1 d . . .
H23 H 0.2213 0.5286 0.7766 0.063 Uiso 1 1 calc R . .
C31 C 0.6464(8) 0.5734(6) 0.8352(3) 0.041(2) Uani 1 1 d . . .
H31 H 0.5851 0.6243 0.8365 0.049 Uiso 1 1 calc R . .
C32 C 0.7599(9) 0.5865(7) 0.8201(3) 0.044(3) Uani 1 1 d . . .
H32 H 0.7939 0.6473 0.8083 0.052 Uiso 1 1 calc R . .
C33 C 0.8156(8) 0.4927(7) 0.8253(3) 0.037(2) Uani 1 1 d . . .
H33 H 0.8963 0.4789 0.8168 0.045 Uiso 1 1 calc R . .
C41 C 1.2819(6) 0.0125(7) 1.0593(3) 0.033(2) Uani 1 1 d . . .
H41 H 1.3039 0.0816 1.0652 0.040 Uiso 1 1 calc R . .
C42 C 1.3257(7) -0.0492(7) 1.0247(3) 0.033(2) Uani 1 1 d . . .
H42 H 1.3821 -0.0323 1.0014 0.040 Uiso 1 1 calc R . .
C43 C 1.2691(7) -0.1431(7) 1.0312(3) 0.034(2) Uani 1 1 d . . .
H43 H 1.2827 -0.2022 1.0123 0.041 Uiso 1 1 calc R . .
C51 C 1.2057(7) 0.0108(7) 1.2135(3) 0.043(2) Uani 1 1 d . . .
H51 H 1.1945 0.0818 1.2174 0.051 Uiso 1 1 calc R . .
C52 C 1.2468(8) -0.0546(8) 1.2497(4) 0.048(3) Uani 1 1 d . . .
H52 H 1.2717 -0.0398 1.2834 0.058 Uiso 1 1 calc R . .
C53 C 1.2441(7) -0.1491(7) 1.2261(3) 0.041(2) Uani 1 1 d . . .
H53 H 1.2655 -0.2113 1.2425 0.049 Uiso 1 1 calc R . .
C61 C 0.9427(7) -0.0958(7) 1.1476(3) 0.047(3) Uani 1 1 d . . .
H61 H 0.9693 -0.1059 1.1815 0.057 Uiso 1 1 calc R . .
C62 C 0.8301(8) -0.1218(8) 1.1244(4) 0.051(3) Uani 1 1 d . . .
H62 H 0.7640 -0.1551 1.1381 0.061 Uiso 1 1 calc R . .
C63 C 0.8356(8) -0.0882(7) 1.0763(3) 0.045(3) Uani 1 1 d . . .
H63 H 0.7689 -0.0936 1.0512 0.054 Uiso 1 1 calc R . .
C71 C 0.5686(7) 0.4510(6) 0.9301(3) 0.037(2) Uani 1 1 d . . .
H71A H 0.5761 0.5250 0.9362 0.045 Uiso 1 1 calc R . .
H71B H 0.5016 0.4247 0.9486 0.045 Uiso 1 1 calc R . .
C72 C 0.7769(8) 0.4683(7) 0.9644(4) 0.050(3) Uani 1 1 d . . .
H72A H 0.7550 0.5045 0.9943 0.060 Uiso 1 1 calc R . .
H72B H 0.7911 0.5194 0.9388 0.060 Uiso 1 1 calc R . .
C73 C 0.8908(8) 0.4065(6) 0.9766(3) 0.034(2) Uani 1 1 d . . .
C74 C 0.9772(9) 0.3998(7) 0.9419(4) 0.048(3) Uani 1 1 d . . .
H74 H 0.9641 0.4348 0.9113 0.057 Uiso 1 1 calc R . .
C75 C 1.0819(8) 0.3418(7) 0.9528(4) 0.050(3) Uani 1 1 d . . .
H75 H 1.1411 0.3371 0.9295 0.060 Uiso 1 1 calc R . .
C76 C 1.1011(8) 0.2910(7) 0.9972(4) 0.047(3) Uani 1 1 d . . .
H76 H 1.1741 0.2524 1.0046 0.056 Uiso 1 1 calc R . .
C77 C 1.0152(9) 0.2957(7) 1.0308(4) 0.048(3) Uani 1 1 d . . .
C78 C 0.9108(9) 0.3543(6) 1.0200(4) 0.046(3) Uani 1 1 d . . .
H78 H 0.8516 0.3582 1.0434 0.055 Uiso 1 1 calc R . .
C79 C 1.0407(10) 0.2494(7) 1.0814(4) 0.069(4) Uani 1 1 d . . .
H79A H 1.1074 0.2876 1.1005 0.083 Uiso 1 1 calc R . .
H79B H 0.9661 0.2539 1.0993 0.083 Uiso 1 1 calc R . .
C80 C 1.1223(7) 0.1080(6) 1.1237(3) 0.034(2) Uani 1 1 d . . .
H80A H 1.0675 0.1285 1.1489 0.041 Uiso 1 1 calc R . .
H80B H 1.2048 0.1373 1.1331 0.041 Uiso 1 1 calc R . .
C81 C 0.6356(13) 0.1928(15) 0.1737(7) 0.211(13) Uani 1 1 d . . .
H81A H 0.6244 0.2589 0.1572 0.316 Uiso 1 1 calc R . .
H81B H 0.6804 0.1472 0.1533 0.316 Uiso 1 1 calc R . .
H81C H 0.6827 0.2019 0.2060 0.316 Uiso 1 1 calc R . .
B1 B 0.955(2) 0.681(2) 0.2237(15) 0.076(11) Uani 0.50 1 d P . .
F11 F 1.0000 0.6029(13) 0.2500 0.196(7) Uani 1 2 d S . .
F12 F 1.0000 0.7742(8) 0.2500 0.085(3) Uani 1 2 d S . .
F13 F 0.9910(10) 0.6741(8) 0.1782(5) 0.067(4) Uani 0.50 1 d P . .
F14 F 0.8368(14) 0.6688(11) 0.2255(8) 0.163(9) Uani 0.50 1 d P . .
B2A B 0.4600(13) 0.2513(12) 0.0397(5) 0.061(4) Uani 0.50 1 d P A 1
F21A F 0.3871(5) 0.2578(4) 0.0770(2) 0.0754(19) Uani 0.50 1 d P A 1
F22A F 0.4297(5) 0.1780(4) 0.0072(2) 0.0775(19) Uani 0.50 1 d P A 1
F23 F 0.568(2) 0.197(2) 0.0628(8) 0.168(11) Uani 0.50 1 d P A 1
F24 F 0.501(4) 0.3335(17) 0.0221(8) 0.168(19) Uani 0.50 1 d P A 1
B2B B 0.4600(13) 0.2513(12) 0.0397(5) 0.061(4) Uani 0.50 1 d P B 2
F21B F 0.3871(5) 0.2578(4) 0.0770(2) 0.0754(19) Uani 0.50 1 d P B 2
F22B F 0.4297(5) 0.1780(4) 0.0072(2) 0.0775(19) Uani 0.50 1 d P B 2
F25 F 0.5645(18) 0.2865(19) 0.0471(9) 0.105(9) Uani 0.50 1 d P B 2
F26 F 0.3955(13) 0.3319(15) 0.0032(8) 0.092(7) Uani 0.50 1 d P B 2
B3 B 0.990(2) 0.7498(13) 0.7409(7) 0.062(11) Uani 0.50 1 d PD . .
F31 F 0.934(3) 0.7582(19) 0.7817(10) 0.130(13) Uani 0.50 1 d PD . .
F32 F 0.9720(14) 0.6576(12) 0.7225(7) 0.156(10) Uani 0.50 1 d PD . .
F33 F 0.939(2) 0.8199(18) 0.7103(8) 0.176(9) Uani 0.50 1 d PD . .
F34 F 1.108(2) 0.7711(19) 0.7456(10) 0.090(9) Uani 0.50 1 d PD . .
N11 N 0.5231(6) 0.2886(5) 0.8184(3) 0.0340(18) Uani 1 1 d . . .
N12 N 0.5301(6) 0.3236(5) 0.8660(3) 0.0329(18) Uani 1 1 d . . .
N21 N 0.3841(6) 0.4795(6) 0.8087(3) 0.046(2) Uani 1 1 d . . .
N22 N 0.4253(6) 0.4832(5) 0.8584(3) 0.0360(18) Uani 1 1 d . . .
N31 N 0.7436(6) 0.4239(5) 0.8437(3) 0.0332(18) Uani 1 1 d . . .
N32 N 0.6364(6) 0.4737(5) 0.8482(2) 0.0301(17) Uani 1 1 d . . .
N41 N 1.1939(6) -0.1396(5) 1.0669(3) 0.0316(18) Uani 1 1 d . . .
N42 N 1.2024(5) -0.0413(5) 1.0834(3) 0.0280(17) Uani 1 1 d . . .
N51 N 1.2086(6) -0.1417(5) 1.1789(3) 0.039(2) Uani 1 1 d . . .
N52 N 1.1835(6) -0.0414(5) 1.1711(3) 0.0331(18) Uani 1 1 d . . .
N61 N 0.9412(6) -0.0484(5) 1.0689(3) 0.0334(18) Uani 1 1 d . . .
N62 N 1.0078(5) -0.0541(5) 1.1143(2) 0.0309(18) Uani 1 1 d . . .
N81 N 0.5202(14) 0.1508(11) 0.1803(5) 0.119(6) Uani 1 1 d . . .
O1 O 0.6805(5) 0.4023(4) 0.9468(2) 0.0384(16) Uani 1 1 d . . .
O2 O 1.0760(5) 0.1454(4) 1.0774(2) 0.0345(15) Uani 1 1 d . . .
O81 O 0.5124(11) 0.0612(8) 0.1701(5) 0.150(5) Uani 1 1 d . . .
O82 O 0.4312(10) 0.1936(7) 0.1937(4) 0.118(3) Uani 1 1 d . . .

loop_
_atom_site_aniso_label
_atom_site_aniso_U_11
_atom_site_aniso_U_22
_atom_site_aniso_U_33
_atom_site_aniso_U_23
_atom_site_aniso_U_13
_atom_site_aniso_U_12
Ag1 0.0557(7) 0.0511(7) 0.0242(6) 0.000 0.0049(5) 0.000
Ag2 0.0534(5) 0.0283(4) 0.0565(5) 0.0030(4) 0.0040(4) 0.0037(4)
Ag3 0.0401(6) 0.0532(7) 0.0238(6) 0.0039(5) -0.0038(4) 0.0011(5)
C1 0.041(5) 0.023(5) 0.031(6) 0.000(4) 0.001(4) 0.006(4)
C2 0.021(4) 0.030(5) 0.030(5) -0.004(4) 0.001(4) 0.001(4)
C11 0.025(4) 0.034(6) 0.030(5) 0.009(5) 0.000(4) -0.001(4)
C12 0.033(5) 0.025(6) 0.058(7) 0.016(5) 0.011(5) 0.000(4)
C13 0.026(5) 0.042(6) 0.033(6) -0.008(5) 0.003(4) -0.002(4)
C21 0.045(6) 0.066(7) 0.040(6) -0.011(6) 0.011(5) 0.015(5)
C22 0.037(6) 0.098(9) 0.053(8) -0.006(7) 0.006(5) 0.031(6)
C23 0.050(6) 0.079(8) 0.030(6) -0.001(6) 0.014(5) 0.023(6)
C31 0.068(7) 0.017(5) 0.038(6) 0.004(5) 0.016(5) 0.000(5)
C32 0.070(7) 0.026(6) 0.037(6) -0.007(5) 0.014(5) -0.022(5)
C33 0.045(5) 0.038(6) 0.030(5) -0.007(5) 0.009(4) -0.009(5)
C41 0.025(5) 0.030(5) 0.044(6) 0.000(5) -0.003(4) -0.005(4)
C42 0.030(5) 0.045(6) 0.026(5) -0.003(5) 0.012(4) 0.003(4)
C43 0.032(5) 0.037(6) 0.032(6) -0.017(5) -0.004(4) 0.012(4)
C51 0.055(6) 0.042(6) 0.029(6) -0.006(5) -0.008(5) 0.001(5)
C52 0.057(6) 0.059(7) 0.027(6) 0.005(6) -0.003(5) 0.014(5)
C53 0.031(5) 0.054(7) 0.037(6) 0.022(5) -0.001(4) 0.005(5)
C61 0.032(5) 0.090(8) 0.019(5) 0.004(6) -0.002(4) 0.003(5)
C62 0.037(6) 0.077(8) 0.038(6) 0.006(6) 0.005(5) -0.009(5)
C63 0.035(5) 0.067(7) 0.032(6) 0.003(5) 0.002(4) -0.004(5)
C71 0.049(6) 0.032(5) 0.029(6) -0.001(4) -0.003(4) -0.002(5)
C72 0.066(7) 0.031(6) 0.049(7) -0.017(5) -0.013(5) -0.004(5)
C73 0.052(6) 0.017(5) 0.032(6) -0.007(5) -0.004(5) -0.003(4)
C74 0.064(7) 0.032(6) 0.042(7) 0.002(5) -0.024(5) -0.007(5)
C75 0.052(6) 0.045(7) 0.051(7) 0.003(6) -0.004(5) -0.025(5)
C76 0.051(6) 0.033(6) 0.053(7) -0.003(5) -0.018(5) -0.005(5)
C77 0.069(7) 0.027(6) 0.044(7) -0.014(5) -0.013(6) 0.005(5)
C78 0.069(7) 0.031(6) 0.036(6) -0.013(5) -0.007(5) -0.001(5)
C79 0.127(10) 0.035(7) 0.040(7) -0.005(5) -0.022(7) 0.035(6)
C80 0.049(5) 0.029(5) 0.023(5) -0.008(4) 0.000(4) 0.016(4)
C81 0.077(11) 0.30(3) 0.25(3) 0.14(2) -0.047(13) -0.087(14)
B1 0.06(2) 0.027(16) 0.15(4) 0.04(2) 0.040(19) 0.030(14)
F11 0.268(19) 0.168(15) 0.178(17) 0.000 0.160(14) 0.000
F12 0.077(6) 0.105(8) 0.079(7) 0.000 0.039(5) 0.000
F13 0.063(7) 0.046(8) 0.096(11) -0.013(7) 0.031(7) -0.002(6)
F14 0.123(12) 0.074(11) 0.32(3) -0.101(14) 0.147(15) -0.036(10)
B2A 0.064(9) 0.078(12) 0.045(9) -0.019(8) 0.030(7) -0.012(9)
F21A 0.089(4) 0.080(5) 0.065(5) -0.022(4) 0.050(4) -0.011(3)
F22A 0.109(5) 0.064(4) 0.066(5) -0.020(4) 0.044(4) -0.024(4)
F23 0.153(18) 0.26(3) 0.090(15) -0.043(19) -0.018(13) 0.14(2)
F24 0.40(5) 0.054(15) 0.067(17) -0.008(11) 0.09(3) -0.10(3)
B2B 0.064(9) 0.078(12) 0.045(9) -0.019(8) 0.030(7) -0.012(9)
F21B 0.089(4) 0.080(5) 0.065(5) -0.022(4) 0.050(4) -0.011(3)
F22B 0.109(5) 0.064(4) 0.066(5) -0.020(4) 0.044(4) -0.024(4)
F25 0.076(13) 0.13(2) 0.12(2) -0.030(16) 0.055(14) -0.072(15)
F26 0.093(11) 0.068(12) 0.126(18) 0.015(11) 0.072(12) 0.003(10)
B3 0.025(17) 0.070(19) 0.09(4) -0.03(2) 0.009(19) 0.01(2)
F31 0.23(3) 0.080(18) 0.11(2) -0.044(16) 0.16(2) -0.08(2)
F32 0.091(14) 0.136(13) 0.25(3) -0.147(16) 0.075(16) -0.057(12)
F33 0.129(16) 0.28(3) 0.122(19) 0.070(19) 0.018(13) 0.033(19)
F34 0.077(12) 0.073(12) 0.12(2) -0.019(15) 0.013(14) -0.039(10)
N11 0.041(4) 0.033(5) 0.028(5) -0.002(4) -0.002(3) -0.006(4)
N12 0.043(4) 0.034(5) 0.020(4) 0.002(4) -0.005(3) -0.001(4)
N21 0.049(5) 0.064(6) 0.025(5) -0.002(4) 0.001(4) 0.020(4)
N22 0.040(4) 0.044(5) 0.024(4) 0.008(4) 0.004(3) 0.007(4)
N31 0.033(4) 0.035(5) 0.031(5) 0.006(4) 0.002(3) 0.002(4)
N32 0.038(4) 0.024(4) 0.029(4) -0.007(3) 0.006(3) 0.002(3)
N41 0.038(4) 0.022(4) 0.034(5) -0.008(4) 0.003(4) 0.002(3)
N42 0.022(4) 0.025(4) 0.037(5) -0.005(4) 0.004(3) -0.006(3)
N51 0.040(4) 0.036(5) 0.038(5) 0.012(4) -0.007(4) 0.007(4)
N52 0.041(4) 0.035(5) 0.021(4) -0.001(4) -0.007(3) 0.004(4)
N61 0.030(4) 0.043(5) 0.026(5) 0.004(4) -0.003(3) 0.000(4)
N62 0.029(4) 0.044(5) 0.019(4) 0.000(4) 0.004(3) -0.008(3)
N81 0.168(15) 0.103(11) 0.084(10) -0.001(8) 0.004(9) 0.099(11)
O1 0.044(4) 0.029(4) 0.039(4) 0.003(3) -0.014(3) -0.004(3)
O2 0.051(4) 0.024(3) 0.028(4) -0.002(3) -0.004(3) 0.007(3)
O81 0.205(11) 0.068(7) 0.174(12) -0.035(8) -0.008(9) 0.039(8)
O82 0.146(9) 0.091(8) 0.115(9) 0.017(7) 0.010(7) 0.006(7)

loop_
_atom_type_symbol
_atom_type_description
_atom_type_scat_dispersion_real
_atom_type_scat_dispersion_imag
_atom_type_scat_source
C C 0.0033 0.0016 'International Tables Vol C Tables 4.2.6.8 and 6.1.1.4'
H H 0.0000 0.0000 'International Tables Vol C Tables 4.2.6.8 and 6.1.1.4'
B B 0.0013 0.0007 'International Tables Vol C Tables 4.2.6.8 and 6.1.1.4'
N N 0.0061 0.0033 'International Tables Vol C Tables 4.2.6.8 and 6.1.1.4'
O O 0.0106 0.0060 'International Tables Vol C Tables 4.2.6.8 and 6.1.1.4'
F F 0.0171 0.0103 'International Tables Vol C Tables 4.2.6.8 and 6.1.1.4'
Ag Ag -0.8971 1.1015 'International Tables Vol C Tables 4.2.6.8 and 6.1.1.4'

loop_
_geom_angle_atom_site_label_1
_geom_angle_atom_site_label_2
_geom_angle_atom_site_label_3
_geom_angle
_geom_angle_site_symmetry_1
_geom_angle_site_symmetry_3
_geom_angle_publ_flag
N11 Ag1 N11 103.2(3) 2_656 . ?
N11 Ag1 N21 141.2(2) 2_656 . ?
N11 Ag1 N21 76.6(2) . . ?
N11 Ag1 N21 76.6(2) 2_656 2_656 ?
N11 Ag1 N21 141.2(2) . 2_656 ?
N21 Ag1 N21 127.7(4) . 2_656 ?
N31 Ag2 N41 155.1(2) 3_757 . ?
N31 Ag2 N51 112.1(2) 3_757 . ?
N41 Ag2 N51 81.2(2) . . ?
N61 Ag3 N61 180.000(2) . 3_757 ?
N22 C1 N12 111.6(7) . . ?
N22 C1 N32 107.5(7) . . ?
N12 C1 N32 108.1(7) . . ?
N22 C1 C71 110.0(7) . . ?
N12 C1 C71 110.3(7) . . ?
N32 C1 C71 109.3(7) . . ?
N42 C2 N52 112.1(6) . . ?
N42 C2 N62 108.3(6) . . ?
N52 C2 N62 105.6(6) . . ?
N42 C2 C80 112.0(7) . . ?
N52 C2 C80 107.5(6) . . ?
N62 C2 C80 111.2(6) . . ?
N12 C11 C12 107.1(8) . . ?
C11 C12 C13 104.4(8) . . ?
N11 C13 C12 113.6(8) . . ?
N22 C21 C22 109.5(9) . . ?
C21 C22 C23 103.9(8) . . ?
N21 C23 C22 113.0(9) . . ?
C32 C31 N32 107.4(8) . . ?
C31 C32 C33 105.2(8) . . ?
N31 C33 C32 112.3(8) . . ?
N42 C41 C42 108.0(8) . . ?
C41 C42 C43 104.6(7) . . ?
N41 C43 C42 111.8(7) . . ?
N52 C51 C52 108.6(9) . . ?
C51 C52 C53 104.1(9) . . ?
N51 C53 C52 112.0(8) . . ?
N62 C61 C62 108.0(8) . . ?
C61 C62 C63 103.6(8) . . ?
N61 C63 C62 113.2(8) . . ?
O1 C71 C1 110.0(7) . . ?
O1 C72 C73 108.5(7) . . ?
C78 C73 C74 119.3(9) . . ?
C78 C73 C72 121.7(9) . . ?
C74 C73 C72 119.1(9) . . ?
C75 C74 C73 119.2(9) . . ?
C76 C75 C74 120.6(10) . . ?
C77 C76 C75 120.2(9) . . ?
C76 C77 C78 119.2(10) . . ?
C76 C77 C79 120.6(9) . . ?
C78 C77 C79 119.6(10) . . ?
C73 C78 C77 121.5(10) . . ?
O2 C79 C77 110.3(8) . . ?
O2 C80 C2 110.1(6) . . ?
F14 B1 F11 102(2) . . ?
F14 B1 F13 114(3) . . ?
F11 B1 F13 109(2) . . ?
F14 B1 F12 111(2) . . ?
F11 B1 F12 107(3) . . ?
F13 B1 F12 113(2) . . ?
F14 B1 B1 118(4) . 2_755 ?
F11 B1 B1 51.2(17) . 2_755 ?
F13 B1 B1 127(3) . 2_755 ?
F12 B1 B1 56.1(13) . 2_755 ?
B1 F11 B1 78(4) . 2_755 ?
B1 F12 B1 68(3) . 2_755 ?
F24 B2A F22A 116.0(15) . . ?
F24 B2A F21A 118.7(18) . . ?
F22A B2A F21A 114.6(11) . . ?
F24 B2A F23 106(2) . . ?
F22A B2A F23 94.1(14) . . ?
F21A B2A F23 102.6(15) . . ?
B3 B3 F31 104(6) 2_756 2_756 ?
B3 B3 F34 92(5) 2_756 2_756 ?
F31 B3 F34 155(2) 2_756 2_756 ?
B3 B3 F34 65(5) 2_756 . ?
F31 B3 F34 40.0(19) 2_756 . ?
F34 B3 F34 145(3) 2_756 . ?
B3 B3 F32 113.1(13) 2_756 . ?
F31 B3 F32 88(2) 2_756 . ?
F34 B3 F32 103(2) 2_756 . ?
F34 B3 F32 109.8(18) . . ?
B3 B3 F31 53(5) 2_756 . ?
F31 B3 F31 155(2) 2_756 . ?
F34 B3 F31 39.1(16) 2_756 . ?
F34 B3 F31 115.4(17) . . ?
F32 B3 F31 109(2) . . ?
B3 B3 F33 135.0(16) 2_756 . ?
F31 B3 F33 83(2) 2_756 . ?
F34 B3 F33 72.3(16) 2_756 . ?
F34 B3 F33 105.1(19) . . ?
F32 B3 F33 111(2) . . ?
F31 B3 F33 105.5(19) . . ?
B3 B3 F32 49.4(9) 2_756 2_756 ?
F31 B3 F32 105(2) 2_756 2_756 ?
F34 B3 F32 100.1(19) 2_756 2_756 ?
F34 B3 F32 84.5(17) . 2_756 ?
F32 B3 F32 63.8(17) . 2_756 ?
F31 B3 F32 70(2) . 2_756 ?
F33 B3 F32 170(2) . 2_756 ?
B3 B3 F33 32.6(12) 2_756 2_756 ?
F31 B3 F33 94(3) 2_756 2_756 ?
F34 B3 F33 89.4(17) 2_756 2_756 ?
F34 B3 F33 56.5(14) . 2_756 ?
F32 B3 F33 144.7(18) . 2_756 ?
F31 B3 F33 61.6(15) . 2_756 ?
F33 B3 F33 104(2) . 2_756 ?
F32 B3 F33 81.7(13) 2_756 2_756 ?
F34 F31 B3 85(3) 2_756 2_756 ?
F34 F31 B3 62(3) 2_756 . ?
B3 F31 B3 23(2) 2_756 . ?
F34 F31 F33 114(3) 2_756 2_756 ?
B3 F31 F33 54.9(16) 2_756 2_756 ?
B3 F31 F33 72.0(13) . 2_756 ?
F34 F31 F32 112(3) 2_756 2_756 ?
B3 F31 F32 51.3(17) 2_756 2_756 ?
B3 F31 F32 62.8(15) . 2_756 ?
F33 F31 F32 83.0(19) 2_756 2_756 ?
B3 F32 F32 66.9(13) . 2_756 ?
B3 F32 B3 17.6(13) . 2_756 ?
F32 F32 B3 49.3(9) 2_756 2_756 ?
B3 F32 F31 40.2(15) . 2_756 ?
F32 F32 F31 83.1(14) 2_756 2_756 ?
B3 F32 F31 47.3(8) 2_756 2_756 ?
B3 F33 F34 49.8(17) . 2_756 ?
B3 F33 F31 42.3(17) . 2_756 ?
F34 F33 F31 92.0(13) 2_756 2_756 ?
B3 F33 B3 12.3(10) . 2_756 ?
F34 F33 B3 47.4(8) 2_756 2_756 ?
F31 F33 B3 46.4(8) 2_756 2_756 ?
F31 F34 B3 79(3) 2_756 2_756 ?
F31 F34 B3 55(3) 2_756 . ?
B3 F34 B3 23.5(18) 2_756 . ?
F31 F34 F33 126(4) 2_756 2_756 ?
B3 F34 F33 57.9(15) 2_756 2_756 ?
B3 F34 F33 76.1(16) . 2_756 ?
C13 N11 N12 102.8(7) . . ?
C13 N11 Ag1 133.2(6) . . ?
N12 N11 Ag1 121.8(5) . . ?
C11 N12 N11 112.1(7) . . ?
C11 N12 C1 127.0(7) . . ?
N11 N12 C1 119.9(7) . . ?
C23 N21 N22 103.9(7) . . ?
C23 N21 Ag1 134.0(6) . . ?
N22 N21 Ag1 121.9(5) . . ?
C21 N22 N21 109.7(7) . . ?
C21 N22 C1 130.3(8) . . ?
N21 N22 C1 119.2(7) . . ?
C33 N31 N32 104.5(7) . . ?
C33 N31 Ag2 125.0(6) . 3_757 ?
N32 N31 Ag2 128.5(5) . 3_757 ?
N31 N32 C31 110.4(7) . . ?
N31 N32 C1 122.8(6) . . ?
C31 N32 C1 124.8(7) . . ?
C43 N41 N42 104.1(7) . . ?
C43 N41 Ag2 119.3(6) . . ?
N42 N41 Ag2 121.1(5) . . ?
C41 N42 N41 111.5(7) . . ?
C41 N42 C2 127.8(7) . . ?
N41 N42 C2 120.7(7) . . ?
C53 N51 N52 105.1(8) . . ?
C53 N51 Ag2 126.3(7) . . ?
N52 N51 Ag2 128.5(5) . . ?
C51 N52 N51 110.2(7) . . ?
C51 N52 C2 130.0(7) . . ?
N51 N52 C2 119.6(7) . . ?
C63 N61 N62 103.9(7) . . ?
C63 N61 Ag3 127.0(6) . . ?
N62 N61 Ag3 128.8(5) . . ?
C61 N62 N61 111.3(6) . . ?
C61 N62 C2 128.3(7) . . ?
N61 N62 C2 120.1(7) . . ?
O82 N81 O81 118.8(18) . . ?
O82 N81 C81 127.7(17) . . ?
O81 N81 C81 113.5(15) . . ?
C72 O1 C71 115.0(6) . . ?
C80 O2 C79 110.3(6) . . ?

loop_
_geom_bond_atom_site_label_1
_geom_bond_atom_site_label_2
_geom_bond_distance
_geom_bond_site_symmetry_2
_geom_bond_publ_flag
Ag1 N11 2.361(7) 2_656 ?
Ag1 N11 2.361(7) . ?
Ag1 N21 2.372(7) . ?
Ag1 N21 2.372(7) 2_656 ?
Ag2 N31 2.262(7) 3_757 ?
Ag2 N41 2.323(7) . ?
Ag2 N51 2.329(8) . ?
Ag3 N61 2.133(7) . ?
Ag3 N61 2.133(7) 3_757 ?
C1 N22 1.443(9) . ?
C1 N12 1.449(10) . ?
C1 N32 1.473(10) . ?
C1 C71 1.505(11) . ?
C2 N42 1.437(10) . ?
C2 N52 1.469(10) . ?
C2 N62 1.480(9) . ?
C2 C80 1.519(10) . ?
C11 N12 1.349(9) . ?
C11 C12 1.356(11) . ?
C12 C13 1.388(11) . ?
C13 N11 1.318(10) . ?
C21 N22 1.332(10) . ?
C21 C22 1.355(12) . ?
C22 C23 1.373(12) . ?
C23 N21 1.324(10) . ?
C31 C32 1.354(11) . ?
C31 N32 1.366(9) . ?
C32 C33 1.378(11) . ?
C33 N31 1.327(10) . ?
C41 N42 1.340(9) . ?
C41 C42 1.362(11) . ?
C42 C43 1.402(11) . ?
C43 N41 1.332(10) . ?
C51 N52 1.343(10) . ?
C51 C52 1.350(12) . ?
C52 C53 1.399(12) . ?
C53 N51 1.308(10) . ?
C61 N62 1.321(10) . ?
C61 C62 1.370(11) . ?
C62 C63 1.387(12) . ?
C63 N61 1.300(10) . ?
C71 O1 1.416(8) . ?
C72 O1 1.413(9) . ?
C72 C73 1.497(11) . ?
C73 C78 1.365(12) . ?
C73 C74 1.397(12) . ?
C74 C75 1.384(11) . ?
C75 C76 1.378(12) . ?
C76 C77 1.371(13) . ?
C77 C78 1.384(11) . ?
C77 C79 1.505(13) . ?
C79 O2 1.429(9) . ?
C80 O2 1.398(9) . ?
C81 N81 1.404(17) . ?
B1 F14 1.31(3) . ?
B1 F11 1.32(2) . ?
B1 F13 1.34(4) . ?
B1 F12 1.48(3) . ?
B1 B1 1.65(8) 2_755 ?
F11 B1 1.32(2) 2_755 ?
F12 B1 1.48(3) 2_755 ?
B2A F24 1.28(2) . ?
B2A F22A 1.329(14) . ?
B2A F21A 1.350(12) . ?
B2A F23 1.46(2) . ?
B3 B3 0.53(4) 2_756 ?
B3 F31 1.09(4) 2_756 ?
B3 F34 1.20(4) 2_756 ?
B3 F34 1.319(14) . ?
B3 F32 1.319(14) . ?
B3 F31 1.323(14) . ?
B3 F33 1.326(14) . ?
B3 F32 1.60(2) 2_756 ?
B3 F33 1.74(3) 2_756 ?
F31 F34 0.85(3) 2_756 ?
F31 B3 1.09(4) 2_756 ?
F31 F33 1.61(3) 2_756 ?
F31 F32 1.69(4) 2_756 ?
F32 F32 1.56(4) 2_756 ?
F32 B3 1.60(2) 2_756 ?
F32 F31 1.69(4) 2_756 ?
F33 F34 1.49(3) 2_756 ?
F33 F31 1.61(3) 2_756 ?
F33 B3 1.74(3) 2_756 ?
F34 F31 0.85(3) 2_756 ?
F34 B3 1.20(4) 2_756 ?
F34 F33 1.49(3) 2_756 ?
N11 N12 1.368(9) . ?
N21 N22 1.381(9) . ?
N31 N32 1.359(8) . ?
N31 Ag2 2.262(7) 3_757 ?
N41 N42 1.370(8) . ?
N51 N52 1.361(9) . ?
N61 N62 1.372(8) . ?
N81 O82 1.210(12) . ?
N81 O81 1.213(14) . ?

loop_
_geom_torsion_atom_site_label_1
_geom_torsion_atom_site_label_2
_geom_torsion_atom_site_label_3
_geom_torsion_atom_site_label_4
_geom_torsion
_geom_torsion_site_symmetry_1
_geom_torsion_site_symmetry_2
_geom_torsion_site_symmetry_3
_geom_torsion_site_symmetry_4
_geom_torsion_publ_flag
N12 C11 C12 C13 -1.6(8) . . . . ?
C11 C12 C13 N11 -0.2(9) . . . . ?
N22 C21 C22 C23 -0.9(12) . . . . ?
C21 C22 C23 N21 1.2(13) . . . . ?
N32 C31 C32 C33 -0.9(10) . . . . ?
C31 C32 C33 N31 -1.2(10) . . . . ?
N42 C41 C42 C43 -1.5(9) . . . . ?
C41 C42 C43 N41 0.8(9) . . . . ?
N52 C51 C52 C53 -1.5(10) . . . . ?
C51 C52 C53 N51 2.2(11) . . . . ?
N62 C61 C62 C63 -2.2(11) . . . . ?
C61 C62 C63 N61 2.1(12) . . . . ?
N22 C1 C71 O1 -178.8(6) . . . . ?
N12 C1 C71 O1 57.8(9) . . . . ?
N32 C1 C71 O1 -61.0(8) . . . . ?
O1 C72 C73 C78 -80.6(10) . . . . ?
O1 C72 C73 C74 97.6(10) . . . . ?
C78 C73 C74 C75 -1.1(13) . . . . ?
C72 C73 C74 C75 -179.3(7) . . . . ?
C73 C74 C75 C76 0.1(13) . . . . ?
C74 C75 C76 C77 1.2(14) . . . . ?
C75 C76 C77 C78 -1.6(14) . . . . ?
C75 C76 C77 C79 -173.8(8) . . . . ?
C74 C73 C78 C77 0.7(13) . . . . ?
C72 C73 C78 C77 178.9(8) . . . . ?
C76 C77 C78 C73 0.7(14) . . . . ?
C79 C77 C78 C73 172.9(8) . . . . ?
C76 C77 C79 O2 -53.7(13) . . . . ?
C78 C77 C79 O2 134.2(9) . . . . ?
N42 C2 C80 O2 54.9(9) . . . . ?
N52 C2 C80 O2 178.5(6) . . . . ?
N62 C2 C80 O2 -66.4(8) . . . . ?
F14 B1 F11 B1 -117(4) . . . 2_755 ?
F13 B1 F11 B1 123(3) . . . 2_755 ?
F12 B1 F11 B1 0.000(4) . . . 2_755 ?
F14 B1 F12 B1 110(4) . . . 2_755 ?
F11 B1 F12 B1 0.000(3) . . . 2_755 ?
F13 B1 F12 B1 -120(3) . . . 2_755 ?
B3 B3 F31 F34 168(4) 2_756 . . 2_756 ?
F31 B3 F31 F34 139(5) 2_756 . . 2_756 ?
F34 B3 F31 F34 148(4) . . . 2_756 ?
F32 B3 F31 F34 -87(4) . . . 2_756 ?
F33 B3 F31 F34 33(3) . . . 2_756 ?
F32 B3 F31 F34 -138(3) 2_756 . . 2_756 ?
F33 B3 F31 F34 130(4) 2_756 . . 2_756 ?
F31 B3 F31 B3 -29(7) 2_756 . . 2_756 ?
F34 B3 F31 B3 -168(4) 2_756 . . 2_756 ?
F34 B3 F31 B3 -20(2) . . . 2_756 ?
F32 B3 F31 B3 104.8(14) . . . 2_756 ?
F33 B3 F31 B3 -135.2(18) . . . 2_756 ?
F32 B3 F31 B3 53.7(13) 2_756 . . 2_756 ?
F33 B3 F31 B3 -37.7(14) 2_756 . . 2_756 ?
B3 B3 F31 F33 37.7(14) 2_756 . . 2_756 ?
F31 B3 F31 F33 9(7) 2_756 . . 2_756 ?
F34 B3 F31 F33 -130(4) 2_756 . . 2_756 ?
F34 B3 F31 F33 18(2) . . . 2_756 ?
F32 B3 F31 F33 142.4(19) . . . 2_756 ?
F33 B3 F31 F33 -98(2) . . . 2_756 ?
F32 B3 F31 F33 91.3(18) 2_756 . . 2_756 ?
B3 B3 F31 F32 -53.7(13) 2_756 . . 2_756 ?
F31 B3 F31 F32 -82(7) 2_756 . . 2_756 ?
F34 B3 F31 F32 138(3) 2_756 . . 2_756 ?
F34 B3 F31 F32 -73.3(17) . . . 2_756 ?
F32 B3 F31 F32 51(2) . . . 2_756 ?
F33 B3 F31 F32 171.1(19) . . . 2_756 ?
F33 B3 F31 F32 -91.3(18) 2_756 . . 2_756 ?
B3 B3 F32 F32 3(6) 2_756 . . 2_756 ?
F31 B3 F32 F32 108(3) 2_756 . . 2_756 ?
F34 B3 F32 F32 -95(2) 2_756 . . 2_756 ?
F34 B3 F32 F32 73(2) . . . 2_756 ?
F31 B3 F32 F32 -55(2) . . . 2_756 ?
F33 B3 F32 F32 -171(2) . . . 2_756 ?
F33 B3 F32 F32 14(4) 2_756 . . 2_756 ?
F31 B3 F32 B3 105(7) 2_756 . . 2_756 ?
F34 B3 F32 B3 -97(6) 2_756 . . 2_756 ?
F34 B3 F32 B3 70(6) . . . 2_756 ?
F31 B3 F32 B3 -57(6) . . . 2_756 ?
F33 B3 F32 B3 -173(8) . . . 2_756 ?
F32 B3 F32 B3 -3(6) 2_756 . . 2_756 ?
F33 B3 F32 B3 11(4) 2_756 . . 2_756 ?
B3 B3 F32 F31 -105(7) 2_756 . . 2_756 ?
F34 B3 F32 F31 158(3) 2_756 . . 2_756 ?
F34 B3 F32 F31 -34.4(19) . . . 2_756 ?
F31 B3 F32 F31 -162(3) . . . 2_756 ?
F33 B3 F32 F31 82(2) . . . 2_756 ?
F32 B3 F32 F31 -108(3) 2_756 . . 2_756 ?
F33 B3 F32 F31 -94(4) 2_756 . . 2_756 ?
B3 B3 F33 F34 -74(8) 2_756 . . 2_756 ?
F31 B3 F33 F34 -177(3) 2_756 . . 2_756 ?
F34 B3 F33 F34 -143(2) . . . 2_756 ?
F32 B3 F33 F34 98(2) . . . 2_756 ?
F31 B3 F33 F34 -21(2) . . . 2_756 ?
F32 B3 F33 F34 39(11) 2_756 . . 2_756 ?
F33 B3 F33 F34 -84.9(18) 2_756 . . 2_756 ?
B3 B3 F33 F31 103(9) 2_756 . . 2_756 ?
F34 B3 F33 F31 177(3) 2_756 . . 2_756 ?
F34 B3 F33 F31 33(2) . . . 2_756 ?
F32 B3 F33 F31 -85(2) . . . 2_756 ?
F31 B3 F33 F31 156(3) . . . 2_756 ?
F32 B3 F33 F31 -144(12) 2_756 . . 2_756 ?
F33 B3 F33 F31 92(3) 2_756 . . 2_756 ?
F31 B3 F33 B3 -103(9) 2_756 . . 2_756 ?
F34 B3 F33 B3 74(8) 2_756 . . 2_756 ?
F34 B3 F33 B3 -70(8) . . . 2_756 ?
F32 B3 F33 B3 171(10) . . . 2_756 ?
F31 B3 F33 B3 53(8) . . . 2_756 ?
F32 B3 F33 B3 113(17) 2_756 . . 2_756 ?
F33 B3 F33 B3 -11(7) 2_756 . . 2_756 ?
B3 B3 F34 F31 169(4) 2_756 . . 2_756 ?
F34 B3 F34 F31 -139(4) 2_756 . . 2_756 ?
F32 B3 F34 F31 62(3) . . . 2_756 ?
F31 B3 F34 F31 -174(4) . . . 2_756 ?
F33 B3 F34 F31 -58(4) . . . 2_756 ?
F32 B3 F34 F31 121(3) 2_756 . . 2_756 ?
F33 B3 F34 F31 -155(4) 2_756 . . 2_756 ?
F31 B3 F34 B3 -169(4) 2_756 . . 2_756 ?
F34 B3 F34 B3 52(5) 2_756 . . 2_756 ?
F32 B3 F34 B3 -107.0(19) . . . 2_756 ?
F31 B3 F34 B3 17(3) . . . 2_756 ?
F33 B3 F34 B3 133(2) . . . 2_756 ?
F32 B3 F34 B3 -47.4(15) 2_756 . . 2_756 ?
F33 B3 F34 B3 36.3(18) 2_756 . . 2_756 ?
B3 B3 F34 F33 -36.3(18) 2_756 . . 2_756 ?
F31 B3 F34 F33 155(4) 2_756 . . 2_756 ?
F34 B3 F34 F33 16(4) 2_756 . . 2_756 ?
F32 B3 F34 F33 -143.3(19) . . . 2_756 ?
F31 B3 F34 F33 -19(2) . . . 2_756 ?
F33 B3 F34 F33 97(2) . . . 2_756 ?
F32 B3 F34 F33 -83.7(15) 2_756 . . 2_756 ?
C12 C13 N11 N12 1.9(9) . . . . ?
C12 C13 N11 Ag1 -160.3(5) . . . . ?
N11 Ag1 N11 C13 -15.6(6) 2_656 . . . ?
N21 Ag1 N11 C13 124.5(8) . . . . ?
N21 Ag1 N11 C13 -100.5(8) 2_656 . . . ?
N11 Ag1 N11 N12 -175.0(6) 2_656 . . . ?
N21 Ag1 N11 N12 -35.0(5) . . . . ?
N21 Ag1 N11 N12 100.0(6) 2_656 . . . ?
C12 C11 N12 N11 2.9(9) . . . . ?
C12 C11 N12 C1 171.3(7) . . . . ?
C13 N11 N12 C11 -2.9(8) . . . . ?
Ag1 N11 N12 C11 161.9(5) . . . . ?
C13 N11 N12 C1 -172.2(7) . . . . ?
Ag1 N11 N12 C1 -7.4(9) . . . . ?
N22 C1 N12 C11 -99.4(9) . . . . ?
N32 C1 N12 C11 142.6(7) . . . . ?
C71 C1 N12 C11 23.1(11) . . . . ?
N22 C1 N12 N11 68.2(9) . . . . ?
N32 C1 N12 N11 -49.9(9) . . . . ?
C71 C1 N12 N11 -169.3(7) . . . . ?
C22 C23 N21 N22 -1.0(12) . . . . ?
C22 C23 N21 Ag1 173.2(7) . . . . ?
N11 Ag1 N21 C23 -38.0(11) 2_656 . . . ?
N11 Ag1 N21 C23 -132.5(9) . . . . ?
N21 Ag1 N21 C23 81.6(9) 2_656 . . . ?
N11 Ag1 N21 N22 135.4(6) 2_656 . . . ?
N11 Ag1 N21 N22 40.9(6) . . . . ?
N21 Ag1 N21 N22 -105.0(6) 2_656 . . . ?
C22 C21 N22 N21 0.3(11) . . . . ?
C22 C21 N22 C1 -169.0(9) . . . . ?
C23 N21 N22 C21 0.4(10) . . . . ?
Ag1 N21 N22 C21 -174.7(6) . . . . ?
C23 N21 N22 C1 171.1(7) . . . . ?
Ag1 N21 N22 C1 -4.1(10) . . . . ?
N12 C1 N22 C21 107.9(10) . . . . ?
N32 C1 N22 C21 -133.8(9) . . . . ?
C71 C1 N22 C21 -14.8(13) . . . . ?
N12 C1 N22 N21 -60.6(10) . . . . ?
N32 C1 N22 N21 57.8(9) . . . . ?
C71 C1 N22 N21 176.8(7) . . . . ?
C32 C33 N31 N32 2.8(9) . . . . ?
C32 C33 N31 Ag2 -162.4(6) . . . 3_757 ?
C33 N31 N32 C31 -3.4(9) . . . . ?
Ag2 N31 N32 C31 161.2(6) 3_757 . . . ?
C33 N31 N32 C1 -168.3(7) . . . . ?
Ag2 N31 N32 C1 -3.8(10) 3_757 . . . ?
C32 C31 N32 N31 2.7(10) . . . . ?
C32 C31 N32 C1 167.3(8) . . . . ?
N22 C1 N32 N31 -159.5(7) . . . . ?
N12 C1 N32 N31 -38.9(10) . . . . ?
C71 C1 N32 N31 81.2(9) . . . . ?
N22 C1 N32 C31 37.8(10) . . . . ?
N12 C1 N32 C31 158.3(7) . . . . ?
C71 C1 N32 C31 -81.6(10) . . . . ?
C42 C43 N41 N42 0.3(9) . . . . ?
C42 C43 N41 Ag2 -138.5(6) . . . . ?
N31 Ag2 N41 C43 6.4(10) 3_757 . . . ?
N51 Ag2 N41 C43 131.2(6) . . . . ?
N31 Ag2 N41 N42 -125.4(6) 3_757 . . . ?
N51 Ag2 N41 N42 -0.6(5) . . . . ?
C42 C41 N42 N41 1.8(9) . . . . ?
C42 C41 N42 C2 -178.3(7) . . . . ?
C43 N41 N42 C41 -1.3(8) . . . . ?
Ag2 N41 N42 C41 136.6(6) . . . . ?
C43 N41 N42 C2 178.8(7) . . . . ?
Ag2 N41 N42 C2 -43.3(8) . . . . ?
N52 C2 N42 C41 -102.8(9) . . . . ?
N62 C2 N42 C41 141.1(8) . . . . ?
C80 C2 N42 C41 18.1(11) . . . . ?
N52 C2 N42 N41 77.1(8) . . . . ?
N62 C2 N42 N41 -39.0(9) . . . . ?
C80 C2 N42 N41 -162.0(6) . . . . ?
C52 C53 N51 N52 -1.9(10) . . . . ?
C52 C53 N51 Ag2 178.8(6) . . . . ?
N31 Ag2 N51 C53 -4.0(8) 3_757 . . . ?
N41 Ag2 N51 C53 -162.1(7) . . . . ?
N31 Ag2 N51 N52 177.0(6) 3_757 . . . ?
N41 Ag2 N51 N52 18.9(6) . . . . ?
C52 C51 N52 N51 0.5(10) . . . . ?
C52 C51 N52 C2 176.0(8) . . . . ?
C53 N51 N52 C51 0.9(9) . . . . ?
Ag2 N51 N52 C51 -179.9(6) . . . . ?
C53 N51 N52 C2 -175.2(7) . . . . ?
Ag2 N51 N52 C2 4.1(10) . . . . ?
N42 C2 N52 C51 132.5(9) . . . . ?
N62 C2 N52 C51 -109.8(9) . . . . ?
C80 C2 N52 C51 9.0(11) . . . . ?
N42 C2 N52 N51 -52.4(9) . . . . ?
N62 C2 N52 N51 65.4(8) . . . . ?
C80 C2 N52 N51 -175.9(7) . . . . ?
C62 C63 N61 N62 -1.2(10) . . . . ?
C62 C63 N61 Ag3 173.4(6) . . . . ?
N61 Ag3 N61 C63 138(100) 3_757 . . . ?
N61 Ag3 N61 N62 -49(100) 3_757 . . . ?
C62 C61 N62 N61 1.6(11) . . . . ?
C62 C61 N62 C2 175.1(8) . . . . ?
C63 N61 N62 C61 -0.3(10) . . . . ?
Ag3 N61 N62 C61 -174.7(6) . . . . ?
C63 N61 N62 C2 -174.4(7) . . . . ?
Ag3 N61 N62 C2 11.2(10) . . . . ?
N42 C2 N62 C61 136.3(9) . . . . ?
N52 C2 N62 C61 16.0(11) . . . . ?
C80 C2 N62 C61 -100.3(10) . . . . ?
N42 C2 N62 N61 -50.7(9) . . . . ?
N52 C2 N62 N61 -171.0(7) . . . . ?
C80 C2 N62 N61 72.8(9) . . . . ?
C73 C72 O1 C71 -175.3(7) . . . . ?
C1 C71 O1 C72 116.4(8) . . . . ?
C2 C80 O2 C79 166.6(7) . . . . ?
C77 C79 O2 C80 168.6(8) . . . . ?
